data_1568922
loop_
_publ_author_name
'Jin, Shasha'
'Haskins, Molly M.'
'Deng, Cheng Hua'
'Matos, Cati&#xfa;cia R M O'
'Zaworotko, Michael J.'

_publ_section_title
;
 Crystal engineering of ionic cocrystals comprising Na/K salts of
 hesperetin with hesperetin molecules and solubility modulation.
;
_journal_issue 3
_journal_name_full IUCrJ
_journal_paper_doi 10.1107/S205225252300266X
_journal_volume 10
_journal_year 2023
_chemical_formula_moiety 'C32 H27 K O12, C2 H6 O'
_chemical_formula_sum 'C34 H33 K O13'
_chemical_formula_weight 688.70
_space_group_crystal_system monoclinic
_space_group_IT_number 15
_space_group_name_Hall '-C 2yc'
_space_group_name_H-M_alt 'C 1 2/c 1'
_atom_sites_solution_hydrogens mixed
_atom_sites_solution_primary dual
_audit_creation_date 2022-09-21
_audit_creation_method
;
Olex2 1.5
(compiled 2021.10.07 svn.r9718050b for OlexSys, GUI svn.r6410)
;
_cell_angle_alpha 90
_cell_angle_beta 104.006(5)
_cell_angle_gamma 90
_cell_formula_units_Z 8
_cell_length_a 19.4072(8)
_cell_length_b 20.4384(8)
_cell_length_c 17.3645(11)
_cell_measurement_reflns_used 11675
_cell_measurement_temperature 113.15
_cell_measurement_theta_max 33.5860
_cell_measurement_theta_min 2.0020
_cell_volume 6682.9(6)
_computing_cell_refinement 'CrysAlisPro 1.171.39.46 (Rigaku OD, 2018)'
_computing_data_collection 'CrysAlisPro 1.171.39.46 (Rigaku OD, 2018)'
_computing_data_reduction 'CrysAlisPro 1.171.39.46 (Rigaku OD, 2018)'
_computing_molecular_graphics 'Olex2 1.5 (Dolomanov et al., 2009)'
_computing_publication_material 'Olex2 1.5 (Dolomanov et al., 2009)'
_computing_structure_refinement 'SHELXL 2018/3 (Sheldrick, 2015)'
_computing_structure_solution 'SHELXT 2018/2 (Sheldrick, 2018)'
_diffrn_ambient_temperature 113.15
_diffrn_detector 'CCD plate'
_diffrn_measured_fraction_theta_full 0.998
_diffrn_measured_fraction_theta_max 0.998
_diffrn_measurement_details
;
List of Runs (angles in degrees, time in seconds):

  # Type    Start    End  Width  t~exp~   \w     \q     \k     \f   Frames
--------------------------------------------------------------------------
  1  \w   -120.00  60.00   1.00    4.00    --  -30.00  45.00   0.00  180
  2  \w   -120.00  30.00   1.00    4.00    --  -30.00  45.00  90.00  150
  3  \w   -120.00   0.00   1.00    4.00    --  -30.00  45.00 180.00  120
;
_diffrn_measurement_device 'abstract diffractometer'
_diffrn_measurement_device_type 'dtrek-CrysAlisPro-abstract goniometer imported rigaku-d*trek images'
_diffrn_measurement_method '\w scans'
_diffrn_orient_matrix_type 'CrysAlisPro convention (1999,Acta A55,543-557)'
_diffrn_orient_matrix_UB_11 0.0331376000
_diffrn_orient_matrix_UB_12 -0.0109915000
_diffrn_orient_matrix_UB_13 0.0234427000
_diffrn_orient_matrix_UB_21 -0.0046851000
_diffrn_orient_matrix_UB_22 0.0195593000
_diffrn_orient_matrix_UB_23 0.0320640000
_diffrn_orient_matrix_UB_31 -0.0173059000
_diffrn_orient_matrix_UB_32 -0.0264711000
_diffrn_orient_matrix_UB_33 0.0139660000
_diffrn_radiation_monochromator graphite
_diffrn_radiation_probe x-ray
_diffrn_radiation_type 'Mo K\a'
_diffrn_radiation_wavelength 0.71073
_diffrn_reflns_av_R_equivalents 0.0619
_diffrn_reflns_av_unetI/netI 0.0484
_diffrn_reflns_Laue_measured_fraction_full 0.998
_diffrn_reflns_Laue_measured_fraction_max 0.998
_diffrn_reflns_limit_h_max 24
_diffrn_reflns_limit_h_min -24
_diffrn_reflns_limit_k_max 25
_diffrn_reflns_limit_k_min -25
_diffrn_reflns_limit_l_max 21
_diffrn_reflns_limit_l_min -16
_diffrn_reflns_number 26486
_diffrn_reflns_point_group_measured_fraction_full 0.998
_diffrn_reflns_point_group_measured_fraction_max 0.998
_diffrn_reflns_theta_full 25.242
_diffrn_reflns_theta_max 26.371
_diffrn_reflns_theta_min 1.729
_diffrn_source 'fine-focus sealed X-ray tube'
_diffrn_source_type 'Enhance (Mo) X-ray Source'
_exptl_absorpt_coefficient_mu 0.226
_exptl_absorpt_correction_T_max 1.00000
_exptl_absorpt_correction_T_min 0.37334
_exptl_absorpt_correction_type multi-scan
_exptl_absorpt_process_details
;
CrysAlisPro 1.171.39.46 (Rigaku Oxford Diffraction, 2018)
Empirical absorption correction using spherical harmonics,
 implemented in SCALE3 ABSPACK scaling algorithm.
;
_exptl_crystal_colour 'clear light colourless'
_exptl_crystal_colour_lustre clear
_exptl_crystal_colour_modifier light
_exptl_crystal_colour_primary colourless
_exptl_crystal_density_diffrn 1.369
_exptl_crystal_description prism
_exptl_crystal_F_000 2880
_exptl_crystal_size_max 0.16
_exptl_crystal_size_mid 0.14
_exptl_crystal_size_min 0.13
_refine_diff_density_max 1.048
_refine_diff_density_min -0.991
_refine_diff_density_rms 0.070
_refine_ls_extinction_coef 0.0018(3)
_refine_ls_extinction_expression Fc^*^=kFc[1+0.001xFc^2^\l^3^/sin(2\q)]^-1/4^
_refine_ls_extinction_method 'SHELXL-2018/3 (Sheldrick 2018)'
_refine_ls_goodness_of_fit_ref 1.025
_refine_ls_hydrogen_treatment mixed
_refine_ls_matrix_type full
_refine_ls_number_parameters 485
_refine_ls_number_reflns 6841
_refine_ls_number_restraints 52
_refine_ls_restrained_S_all 1.028
_refine_ls_R_factor_all 0.1026
_refine_ls_R_factor_gt 0.0798
_refine_ls_shift/su_max 0.000
_refine_ls_shift/su_mean 0.000
_refine_ls_structure_factor_coef Fsqd
_refine_ls_weighting_details 'w=1/[\s^2^(Fo^2^)+(0.0733P)^2^+29.3626P] where P=(Fo^2^+2Fc^2^)/3'
_refine_ls_weighting_scheme calc
_refine_ls_wR_factor_gt 0.1886
_refine_ls_wR_factor_ref 0.2050
_reflns_Friedel_coverage 0.000
_reflns_number_gt 5112
_reflns_number_total 6841
_reflns_threshold_expression 'I > 2\s(I)'
_cod_data_source_file lq5051.cif
_cod_data_source_block HESKHE_xEtOH
_cod_database_code 1568922
_shelx_shelxl_version_number 2018/3
_shelx_space_group_comment
;
The symmetry employed for this shelxl refinement is uniquely defined
by the following loop, which should always be used as a source of
symmetry information in preference to the above space-group names.
They are only intended as comments.
;
_shelx_estimated_absorpt_t_max 0.971
_shelx_estimated_absorpt_t_min 0.965
_olex2_refinement_description
;
1. Fixed Uiso
 At 1.2 times of:
  All C(H) groups, All C(H,H) groups, All C(H,H,H,H) groups, All C(H,H,H,H,H,
  H) groups
 At 1.5 times of:
  All C(H,H,H) groups, All O(H) groups
2. Restrained distances
 O2-H2
 0.85 with sigma of 0.01
 O5-H5
 0.85 with sigma of 0.01
 H5-O5
 0.84 with sigma of 0.02
 C8B-C9B
 1.42 with sigma of 0.005
 H2-O2
 0.84 with sigma of 0.02
 H6-O6
 0.84 with sigma of 0.02
 H8-O8
 0.84 with sigma of 0.02
 H11-O11
 0.84 with sigma of 0.02
 H11-O6
 2.2 with sigma of 0.02
 C8B-C9B \\sim C8A-C9A
 with sigma of 0.02
 C23B-C26 \\sim C23A-C26
 with sigma of 0.02
 C23B-C24 \\sim C23A-C24
 with sigma of 0.02
 C9A-C10 \\sim C9B-C10
 with sigma of 0.02
 O10-C23B \\sim O10-C23A
 with sigma of 0.02
 O3-C8B \\sim O3-C8A
 with sigma of 0.02
 C5-C8B \\sim C5-C8A
 with sigma of 0.02
3. Rigid bond restraints
 C23B, C23A
 with sigma for 1-2 distances of 0.01 and sigma for 1-3 distances of 0.01
 C9A, C9B
 with sigma for 1-2 distances of 0.01 and sigma for 1-3 distances of 0.01
 C8A, C8B
 with sigma for 1-2 distances of 0.01 and sigma for 1-3 distances of 0.01
4. Uiso/Uaniso restraints and constraints
C23A \\sim C23B: within 2A with sigma of 0.04 and sigma for terminal atoms of
0.08 within 2A
C8A \\sim C8B: within 2A with sigma of 0.04 and sigma for terminal atoms of
0.08 within 2A
C9B \\sim C9A: within 2A with sigma of 0.04 and sigma for terminal atoms of
0.08 within 2A
Uanis(C23B) \\sim Ueq, Uanis(C8B) \\sim Ueq, Uanis(C9B) \\sim Ueq: with sigma
of 0.005 and sigma for terminal atoms of 0.01
5. Others
 Sof(H24C)=Sof(H24D)=Sof(C23A)=Sof(H23A)=1-FVAR(1)
 Sof(H24A)=Sof(H24B)=Sof(C23B)=Sof(H23B)=FVAR(1)
 Sof(C9A)=Sof(H9AA)=Sof(H9AB)=1-FVAR(2)
 Sof(C9B)=Sof(H9BA)=Sof(H9BB)=FVAR(2)
 Sof(C8A)=Sof(H8A)=1-FVAR(3)
 Sof(C8B)=Sof(H8B)=FVAR(3)
6.a Ternary CH refined with riding coordinates:
 C23B(H23B), C8B(H8B), C23A(H23A), C8A(H8A)
6.b Secondary CH2 refined with riding coordinates:
 C24(H24A,H24B), C24(H24C,H24D), C9B(H9BA,H9BB), C1E(H1EA,H1EB), C9A(H9AA,H9AB)
6.c Aromatic/amide H refined with riding coordinates:
 C18(H18), C22(H22), C31(H31), C30(H30), C27(H27), C15(H15), C13(H13), C4(H4),
 C7(H7), C6(H6A)
6.d Idealised Me refined as rotating group:
 C32(H32A,H32B,H32C), C1(H1A,H1B,H1C), C2E(H2EA,H2EB,H2EC)
6.e Idealised tetrahedral OH refined as rotating group:
 O1E(H1E)
;
_smtbx_masks_void_probe_radius 1.2
_smtbx_masks_void_truncation_radius 1.2
_olex2_submission_special_instructions 'No special instructions were received'
_oxdiff_exptl_absorpt_empirical_details
;
Empirical correction (ABSPACK) includes:
- Absorption correction using spherical harmonics
- Frame scaling
- Detector area scaling
;
_oxdiff_exptl_absorpt_empirical_full_max 2.658
_oxdiff_exptl_absorpt_empirical_full_min 0.511

loop_
_space_group_symop_operation_xyz
'x, y, z'
'-x, y, -z+1/2'
'x+1/2, y+1/2, z'
'-x+1/2, y+1/2, -z+1/2'
'-x, -y, -z'
'x, -y, z-1/2'
'-x+1/2, -y+1/2, -z'
'x+1/2, -y+1/2, z-1/2'

loop_
_atom_site_label
_atom_site_type_symbol
_atom_site_fract_x
_atom_site_fract_y
_atom_site_fract_z
_atom_site_U_iso_or_equiv
_atom_site_adp_type
_atom_site_occupancy
_atom_site_site_symmetry_order
_atom_site_calc_flag
_atom_site_refinement_flags_posn
_atom_site_refinement_flags_adp
_atom_site_refinement_flags_occupancy
_atom_site_disorder_assembly
_atom_site_disorder_group
K1 K 0.500000 0.15403(8) 0.750000 0.0693(5) Uani 1 2 d S T P . .
K2 K 0.500000 0.46138(5) 0.750000 0.0332(3) Uani 1 2 d S T P . .
O8 O 0.58381(13) 0.23949(13) 0.8501(3) 0.0684(11) Uani 1 1 d D . . . .
O7 O 0.79833(12) 0.12037(11) 0.91463(16) 0.0381(6) Uani 1 1 d . . . . .
O10 O 0.80946(11) 0.34955(10) 0.90355(15) 0.0326(6) Uani 1 1 d D . . . .
O9 O 0.59176(12) 0.36479(12) 0.8379(2) 0.0555(9) Uani 1 1 d . . . . .
O11 O 0.8964(4) 0.5615(3) 0.7650(3) 0.161(3) Uani 1 1 d D . . . .
O12 O 0.97181(15) 0.61359(13) 0.8975(2) 0.0539(8) Uani 1 1 d . . . . .
O5 O 0.56619(13) 0.40942(12) 0.6470(2) 0.0481(7) Uani 1 1 d D . . . .
O6 O 0.77600(14) 0.52304(12) 0.6339(2) 0.0506(8) Uani 1 1 d D . . . .
O3 O 0.78010(12) 0.29340(11) 0.64322(18) 0.0426(7) Uani 1 1 d D . . . .
O4 O 0.57229(15) 0.28430(14) 0.6578(3) 0.0834(14) Uani 1 1 d . . . . .
O2 O 0.92370(14) 0.06740(12) 0.76338(17) 0.0424(6) Uani 1 1 d D . . . .
O1 O 0.92256(11) 0.02309(10) 0.62261(15) 0.0337(6) Uani 1 1 d . . . . .
O1E O 0.93408(14) 0.11566(13) 0.90669(18) 0.0469(7) Uani 1 1 d . . . . .
H1E H 0.894107 0.123368 0.915327 0.070 Uiso 1 1 calc R U . . .
C19 C 0.65568(18) 0.23849(17) 0.8695(3) 0.0435(10) Uani 1 1 d . . . . .
C18 C 0.68961(17) 0.17944(16) 0.8828(3) 0.0402(9) Uani 1 1 d . . . . .
H18 H 0.662767 0.140172 0.878606 0.048 Uiso 1 1 calc R U . . .
C17 C 0.76421(17) 0.17684(15) 0.9028(2) 0.0305(7) Uani 1 1 d . . . . .
C22 C 0.80315(16) 0.23571(15) 0.9107(2) 0.0312(7) Uani 1 1 d . . . . .
H22 H 0.853579 0.234667 0.925642 0.037 Uiso 1 1 calc R U . . .
C21 C 0.76817(16) 0.29466(15) 0.8968(2) 0.0290(7) Uani 1 1 d . . . . .
C20 C 0.69368(17) 0.29842(15) 0.8758(2) 0.0350(8) Uani 1 1 d . . . . .
C25 C 0.65758(18) 0.35938(17) 0.8575(3) 0.0415(9) Uani 1 1 d . . . . .
C24 C 0.70529(19) 0.41792(17) 0.8601(3) 0.0515(12) Uani 1 1 d D . . . .
H24A H 0.712423 0.425654 0.806267 0.062 Uiso 0.657(14) 1 calc R U P A 1
H24B H 0.681382 0.456944 0.875266 0.062 Uiso 0.657(14) 1 calc R U P A 1
H24C H 0.684845 0.445465 0.813227 0.062 Uiso 0.343(14) 1 calc R U P A 2
H24D H 0.703583 0.443852 0.907741 0.062 Uiso 0.343(14) 1 calc R U P A 2
C23B C 0.7740(3) 0.4105(2) 0.9152(5) 0.0302(16) Uani 0.657(14) 1 d D U P A 1
H23B H 0.767901 0.412042 0.970738 0.036 Uiso 0.657(14) 1 calc R U P A 1
C26 C 0.8273(2) 0.46430(18) 0.9048(4) 0.0607(14) Uani 1 1 d D . . . .
C31 C 0.8611(3) 0.4936(3) 0.9738(4) 0.0818(17) Uani 1 1 d . . . . .
H31 H 0.851887 0.479810 1.022623 0.098 Uiso 1 1 calc R U . . .
C30 C 0.9095(3) 0.5441(3) 0.9727(3) 0.0769(16) Uani 1 1 d . . . . .
H30 H 0.932703 0.564660 1.021133 0.092 Uiso 1 1 calc R U . . .
C29 C 0.92419(19) 0.56453(17) 0.9033(3) 0.0429(9) Uani 1 1 d . . . . .
C28 C 0.8876(4) 0.5369(2) 0.8348(3) 0.0782(17) Uani 1 1 d . . . . .
C27 C 0.8393(3) 0.4865(2) 0.8378(4) 0.0844(19) Uani 1 1 d . . . . .
H27 H 0.814037 0.467370 0.789346 0.101 Uiso 1 1 calc R U . . .
C32 C 1.0073(3) 0.6441(3) 0.9698(4) 0.0860(19) Uani 1 1 d . . . . .
H32A H 1.045533 0.672028 0.960371 0.129 Uiso 1 1 calc R U . . .
H32B H 1.027425 0.610541 1.009049 0.129 Uiso 1 1 calc R U . . .
H32C H 0.973445 0.670883 0.989666 0.129 Uiso 1 1 calc R U . . .
C16 C 0.63568(17) 0.40894(16) 0.6463(2) 0.0366(8) Uani 1 1 d . . . . .
C15 C 0.66960(18) 0.46724(16) 0.6418(2) 0.0376(8) Uani 1 1 d . . . . .
H15 H 0.644657 0.507311 0.641114 0.045 Uiso 1 1 calc R U . . .
C14 C 0.74092(18) 0.46777(16) 0.6382(2) 0.0390(9) Uani 1 1 d . . . . .
C13 C 0.77758(18) 0.40802(17) 0.6399(3) 0.0411(9) Uani 1 1 d . . . . .
H13 H 0.826052 0.407781 0.637814 0.049 Uiso 1 1 calc R U . . .
C12 C 0.74278(17) 0.35014(16) 0.6446(2) 0.0361(8) Uani 1 1 d . . . . .
C11 C 0.67096(17) 0.34810(16) 0.6487(2) 0.0371(8) Uani 1 1 d . . . . .
C10 C 0.6351(2) 0.28742(19) 0.6536(4) 0.0639(15) Uani 1 1 d D . . . .
C9B C 0.6755(3) 0.2285(4) 0.6322(8) 0.035(2) Uani 0.54(2) 1 d D U P B 1
H9BA H 0.658232 0.187786 0.652108 0.042 Uiso 0.54(2) 1 calc R U P B 1
H9BB H 0.667418 0.225084 0.573864 0.042 Uiso 0.54(2) 1 calc R U P B 1
C8B C 0.7502(3) 0.2369(3) 0.6678(7) 0.0359(19) Uani 0.661(19) 1 d D U P B 1
H8B H 0.757814 0.237832 0.726824 0.043 Uiso 0.661(19) 1 calc R U P B 1
C5 C 0.7925(2) 0.17909(18) 0.6447(3) 0.0539(12) Uani 1 1 d D . . . .
C4 C 0.83720(19) 0.15049(16) 0.7106(3) 0.0435(10) Uani 1 1 d . . . . .
H4 H 0.838581 0.167024 0.762065 0.052 Uiso 1 1 calc R U . . .
C3 C 0.87984(18) 0.09800(15) 0.7019(2) 0.0355(8) Uani 1 1 d . . . . .
C2 C 0.87766(16) 0.07443(15) 0.6258(2) 0.0330(8) Uani 1 1 d . . . . .
C7 C 0.8329(2) 0.10241(19) 0.5607(3) 0.0464(10) Uani 1 1 d . . . . .
H7 H 0.830883 0.085790 0.509101 0.056 Uiso 1 1 calc R U . . .
C6 C 0.7904(2) 0.1552(2) 0.5703(3) 0.0610(13) Uani 1 1 d . . . . .
H6A H 0.759706 0.174721 0.525176 0.073 Uiso 1 1 calc R U . . .
C1 C 0.92094(19) -0.00422(18) 0.5466(2) 0.0398(9) Uani 1 1 d . . . . .
H1A H 0.952353 -0.042410 0.552936 0.060 Uiso 1 1 calc R U . . .
H1B H 0.937049 0.028589 0.513655 0.060 Uiso 1 1 calc R U . . .
H1C H 0.872320 -0.017595 0.520881 0.060 Uiso 1 1 calc R U . . .
C2E C 1.0038(3) 0.2104(2) 0.8935(4) 0.0787(17) Uani 1 1 d . . . . .
H2EA H 1.019985 0.187317 0.851594 0.118 Uiso 1 1 calc R U . . .
H2EB H 1.041953 0.238638 0.922937 0.118 Uiso 1 1 calc R U . . .
H2EC H 0.962198 0.237126 0.869574 0.118 Uiso 1 1 calc R U . . .
C1E C 0.9844(2) 0.1620(2) 0.9485(3) 0.0551(11) Uani 1 1 d . . . . .
H1EA H 1.027705 0.138674 0.977458 0.066 Uiso 1 1 calc R U . . .
H1EB H 0.964157 0.185147 0.987992 0.066 Uiso 1 1 calc R U . . .
H2 H 0.927(3) 0.085(2) 0.8086(14) 0.066 Uiso 1 1 d D U . . .
H5 H 0.553(2) 0.3703(9) 0.651(3) 0.066 Uiso 1 1 d D U . . .
H8 H 0.569(2) 0.2785(12) 0.844(3) 0.066 Uiso 1 1 d D U . . .
H6 H 0.752(2) 0.5540(18) 0.609(3) 0.066 Uiso 1 1 d D U . . .
C23A C 0.7776(4) 0.4066(4) 0.8615(10) 0.039(4) Uani 0.343(14) 1 d D U P A 2
H23A H 0.782289 0.403663 0.805563 0.046 Uiso 0.343(14) 1 calc R U P A 2
C9A C 0.6847(6) 0.2260(4) 0.6777(12) 0.042(4) Uani 0.46(2) 1 d D U P B 2
H9AA H 0.708909 0.226737 0.734851 0.051 Uiso 0.46(2) 1 calc R U P B 2
H9AB H 0.657656 0.184665 0.665293 0.051 Uiso 0.46(2) 1 calc R U P B 2
C8A C 0.7365(6) 0.2342(4) 0.6270(10) 0.025(3) Uani 0.339(19) 1 d D U P B 2
H8A H 0.710771 0.233044 0.569693 0.030 Uiso 0.339(19) 1 calc R U P B 2
H11 H 0.878(2) 0.548(8) 0.717(3) 0.33(9) Uiso 1 1 d D . . . .

loop_
_atom_site_aniso_label
_atom_site_aniso_U_11
_atom_site_aniso_U_22
_atom_site_aniso_U_33
_atom_site_aniso_U_23
_atom_site_aniso_U_13
_atom_site_aniso_U_12
K1 0.0848(11) 0.0557(9) 0.0748(11) 0.000 0.0337(9) 0.000
K2 0.0217(5) 0.0164(5) 0.0597(7) 0.000 0.0062(4) 0.000
O8 0.0229(13) 0.0230(14) 0.153(3) 0.0206(17) 0.0085(16) 0.0007(10)
O7 0.0324(12) 0.0145(11) 0.0661(18) 0.0047(11) 0.0096(11) 0.0061(9)
O10 0.0239(11) 0.0152(11) 0.0578(16) 0.0019(10) 0.0080(10) 0.0005(8)
O9 0.0233(12) 0.0198(12) 0.118(3) 0.0138(14) 0.0074(14) 0.0037(9)
O11 0.308(9) 0.104(4) 0.077(3) -0.013(3) 0.061(4) -0.115(5)
O12 0.0511(16) 0.0306(14) 0.082(2) -0.0067(14) 0.0208(15) -0.0176(12)
O5 0.0275(12) 0.0245(13) 0.093(2) -0.0119(14) 0.0159(13) 0.0055(10)
O6 0.0382(15) 0.0243(14) 0.091(2) 0.0111(14) 0.0192(14) 0.0040(10)
O3 0.0264(12) 0.0226(12) 0.079(2) -0.0028(12) 0.0138(12) 0.0096(9)
O4 0.0322(15) 0.0258(14) 0.199(4) -0.029(2) 0.041(2) -0.0035(11)
O2 0.0452(15) 0.0278(13) 0.0548(17) -0.0064(12) 0.0134(13) 0.0092(11)
O1 0.0271(11) 0.0185(11) 0.0545(16) -0.0035(10) 0.0079(10) 0.0091(9)
O1E 0.0388(14) 0.0340(14) 0.071(2) -0.0112(13) 0.0199(13) -0.0004(11)
C19 0.0263(17) 0.0222(17) 0.081(3) 0.0122(18) 0.0107(17) 0.0013(13)
C18 0.0280(17) 0.0158(15) 0.076(3) 0.0093(16) 0.0109(17) -0.0026(12)
C17 0.0284(16) 0.0163(15) 0.047(2) 0.0051(14) 0.0085(14) 0.0029(12)
C22 0.0230(15) 0.0178(15) 0.052(2) 0.0015(14) 0.0073(14) 0.0027(12)
C21 0.0252(15) 0.0166(15) 0.046(2) 0.0029(13) 0.0100(14) -0.0005(11)
C20 0.0255(16) 0.0182(16) 0.060(2) 0.0078(15) 0.0082(15) 0.0021(12)
C25 0.0292(17) 0.0213(17) 0.074(3) 0.0088(17) 0.0118(17) 0.0035(13)
C24 0.0293(18) 0.0177(17) 0.105(4) 0.0130(19) 0.012(2) 0.0037(13)
C23B 0.029(2) 0.018(2) 0.044(4) 0.003(2) 0.010(2) 0.0027(17)
C26 0.0307(19) 0.0189(18) 0.122(4) 0.018(2) -0.002(2) 0.0001(15)
C31 0.079(4) 0.061(3) 0.118(5) -0.005(3) 0.048(4) -0.031(3)
C30 0.090(4) 0.066(3) 0.079(4) -0.018(3) 0.028(3) -0.044(3)
C29 0.0378(19) 0.0217(17) 0.069(3) -0.0013(17) 0.0132(18) -0.0074(14)
C28 0.133(5) 0.037(3) 0.062(3) 0.002(2) 0.019(3) -0.030(3)
C27 0.107(5) 0.040(3) 0.084(4) -0.008(3) -0.020(3) -0.031(3)
C32 0.083(4) 0.065(3) 0.100(4) -0.012(3) 0.003(3) -0.049(3)
C16 0.0239(16) 0.0245(17) 0.060(2) -0.0065(16) 0.0077(15) 0.0061(13)
C15 0.0326(17) 0.0207(16) 0.058(2) -0.0055(15) 0.0089(16) 0.0074(13)
C14 0.0314(17) 0.0224(17) 0.062(2) -0.0020(16) 0.0087(16) 0.0021(13)
C13 0.0261(16) 0.0263(18) 0.071(3) 0.0008(17) 0.0125(17) 0.0056(13)
C12 0.0276(16) 0.0218(16) 0.058(2) -0.0030(15) 0.0084(15) 0.0094(13)
C11 0.0268(16) 0.0218(17) 0.062(2) -0.0082(16) 0.0082(16) 0.0036(13)
C10 0.034(2) 0.0254(19) 0.136(5) -0.021(2) 0.028(2) 0.0021(16)
C9B 0.039(3) 0.025(3) 0.045(4) -0.002(3) 0.014(3) 0.008(2)
C8B 0.038(3) 0.024(3) 0.046(4) 0.003(3) 0.011(3) 0.012(2)
C5 0.045(2) 0.0218(18) 0.106(4) 0.009(2) 0.039(2) 0.0128(16)
C4 0.040(2) 0.0172(16) 0.083(3) -0.0046(17) 0.034(2) 0.0015(14)
C3 0.0315(17) 0.0158(15) 0.064(2) -0.0022(15) 0.0206(16) -0.0001(12)
C2 0.0253(15) 0.0130(14) 0.063(2) 0.0027(15) 0.0162(15) 0.0054(11)
C7 0.038(2) 0.036(2) 0.068(3) 0.0105(19) 0.0177(19) 0.0140(16)
C6 0.048(2) 0.044(2) 0.094(4) 0.027(2) 0.023(2) 0.0271(19)
C1 0.0358(18) 0.0300(18) 0.053(2) -0.0067(16) 0.0098(16) 0.0106(14)
C2E 0.078(4) 0.042(3) 0.130(5) -0.004(3) 0.052(4) 0.002(2)
C1E 0.042(2) 0.037(2) 0.087(3) -0.010(2) 0.016(2) 0.0054(17)
C23A 0.027(5) 0.017(5) 0.069(11) 0.014(5) 0.005(5) -0.002(4)
C9A 0.048(5) 0.016(4) 0.075(10) -0.007(5) 0.038(6) 0.006(3)
C8A 0.033(6) 0.020(5) 0.024(7) 0.000(5) 0.010(5) 0.010(4)

loop_
_atom_type_symbol
_atom_type_description
_atom_type_scat_dispersion_real
_atom_type_scat_dispersion_imag
_atom_type_scat_source
C C 0.0033 0.0016 'International Tables Vol C Tables 4.2.6.8 and 6.1.1.4'
H H 0.0000 0.0000 'International Tables Vol C Tables 4.2.6.8 and 6.1.1.4'
K K 0.2009 0.2494 'International Tables Vol C Tables 4.2.6.8 and 6.1.1.4'
O O 0.0106 0.0060 'International Tables Vol C Tables 4.2.6.8 and 6.1.1.4'

loop_
_geom_angle_atom_site_label_1
_geom_angle_atom_site_label_2
_geom_angle_atom_site_label_3
_geom_angle
_geom_angle_site_symmetry_1
_geom_angle_site_symmetry_3
_geom_angle_publ_flag
O8 K1 O8 99.78(13) 2_656 . ?
O8 K1 O11 134.73(13) . 3_445 ?
O8 K1 O11 99.27(18) . 4_646 ?
O8 K1 O11 99.27(18) 2_656 3_445 ?
O8 K1 O11 134.73(13) 2_656 4_646 ?
O8 K1 O12 80.07(10) 2_656 4_646 ?
O8 K1 O12 80.07(10) . 3_445 ?
O8 K1 O12 122.95(10) . 4_646 ?
O8 K1 O12 122.95(10) 2_656 3_445 ?
O11 K1 O11 95.7(3) 3_445 4_646 ?
O11 K1 O12 100.60(13) 3_445 4_646 ?
O11 K1 O12 55.18(12) 4_646 4_646 ?
O11 K1 O12 100.60(13) 4_646 3_445 ?
O11 K1 O12 55.18(12) 3_445 3_445 ?
O12 K1 O12 146.48(13) 4_646 3_445 ?
O9 K2 O9 92.05(11) 2_656 . ?
O9 K2 H5 60.0(7) 2_656 . ?
O9 K2 H5 66.7(9) . . ?
O5 K2 O9 75.09(10) 2_656 2_656 ?
O5 K2 O9 72.75(8) 2_656 . ?
O5 K2 O9 75.09(10) . . ?
O5 K2 O9 72.75(8) . 2_656 ?
O5 K2 O5 132.99(12) . 2_656 ?
O5 K2 O2 138.68(9) . 3_455 ?
O5 K2 O2 84.10(8) 2_656 3_455 ?
O5 K2 O2 84.10(8) . 4_656 ?
O5 K2 O2 138.68(9) 2_656 4_656 ?
O5 K2 O1 84.15(8) . 3_455 ?
O5 K2 O1 118.59(8) . 4_656 ?
O5 K2 O1 84.15(8) 2_656 4_656 ?
O5 K2 O1 118.59(8) 2_656 3_455 ?
O5 K2 H5 17.0(4) . . ?
O5 K2 H5 116.2(5) 2_656 . ?
O2 K2 O9 143.74(9) 3_455 . ?
O2 K2 O9 108.80(8) 4_656 . ?
O2 K2 O9 108.80(8) 3_455 2_656 ?
O2 K2 O9 143.74(9) 4_656 2_656 ?
O2 K2 O2 71.28(12) 4_656 3_455 ?
O2 K2 O1 75.95(8) 4_656 3_455 ?
O2 K2 O1 58.36(8) 3_455 3_455 ?
O2 K2 O1 75.95(8) 3_455 4_656 ?
O2 K2 O1 58.36(8) 4_656 4_656 ?
O2 K2 H5 149.5(9) 3_455 . ?
O2 K2 H5 100.8(5) 4_656 . ?
O1 K2 O9 157.89(9) 4_656 2_656 ?
O1 K2 O9 157.89(9) 3_455 . ?
O1 K2 O9 74.29(8) 4_656 . ?
O1 K2 O9 74.29(8) 3_455 2_656 ?
O1 K2 O1 123.65(10) 4_656 3_455 ?
O1 K2 H5 126.0(9) 4_656 . ?
O1 K2 H5 91.2(9) 3_455 . ?
K1 O8 H8 113(3) . . ?
C19 O8 K1 124.9(3) . . ?
C19 O8 H8 110(3) . . ?
C21 O10 C23B 115.2(3) . . ?
C21 O10 C23A 116.9(4) . . ?
C25 O9 K2 132.5(2) . . ?
K1 O11 H11 105(8) 3 . ?
C28 O11 K1 125.3(4) . 3 ?
C28 O11 H11 129(9) . . ?
C29 O12 K1 123.3(3) . 3 ?
C29 O12 C32 116.3(4) . . ?
C32 O12 K1 120.4(3) . 3 ?
K2 O5 H5 97(3) . . ?
C16 O5 K2 130.8(2) . . ?
C16 O5 H5 108(3) . . ?
C14 O6 H6 116(3) . . ?
C12 O3 C8B 115.6(3) . . ?
C12 O3 C8A 114.8(4) . . ?
K2 O2 H2 120(3) 3_545 . ?
C3 O2 K2 124.5(2) . 3_545 ?
C3 O2 H2 116(3) . . ?
C2 O1 K2 124.2(2) . 3_545 ?
C2 O1 C1 117.6(3) . . ?
C1 O1 K2 117.62(18) . 3_545 ?
C1E O1E H1E 109.5 . . ?
O8 C19 C18 118.7(3) . . ?
O8 C19 C20 119.4(3) . . ?
C18 C19 C20 121.9(3) . . ?
C19 C18 H18 120.0 . . ?
C19 C18 C17 120.0(3) . . ?
C17 C18 H18 120.0 . . ?
O7 C17 C18 121.2(3) . . ?
O7 C17 C22 119.6(3) . . ?
C18 C17 C22 119.2(3) . . ?
C17 C22 H22 120.0 . . ?
C21 C22 C17 120.0(3) . . ?
C21 C22 H22 120.0 . . ?
O10 C21 C22 116.7(3) . . ?
O10 C21 C20 121.5(3) . . ?
C22 C21 C20 121.8(3) . . ?
C19 C20 C25 121.2(3) . . ?
C21 C20 C19 117.1(3) . . ?
C21 C20 C25 121.6(3) . . ?
O9 C25 C20 123.7(3) . . ?
O9 C25 C24 121.3(3) . . ?
C20 C25 C24 114.9(3) . . ?
C25 C24 H24A 108.9 . . ?
C25 C24 H24B 108.9 . . ?
C25 C24 H24C 107.8 . . ?
C25 C24 H24D 107.8 . . ?
H24A C24 H24B 107.7 . . ?
H24C C24 H24D 107.1 . . ?
C23B C24 C25 113.4(3) . . ?
C23B C24 H24A 108.9 . . ?
C23B C24 H24B 108.9 . . ?
C23A C24 C25 118.0(4) . . ?
C23A C24 H24C 107.8 . . ?
C23A C24 H24D 107.8 . . ?
O10 C23B H23B 109.2 . . ?
O10 C23B C26 103.8(4) . . ?
C24 C23B O10 112.7(4) . . ?
C24 C23B H23B 109.2 . . ?
C24 C23B C26 112.5(4) . . ?
C26 C23B H23B 109.2 . . ?
C31 C26 C23B 113.7(5) . . ?
C31 C26 C23A 148.2(7) . . ?
C27 C26 C23B 127.7(5) . . ?
C27 C26 C31 118.4(4) . . ?
C27 C26 C23A 93.2(7) . . ?
C26 C31 H31 120.2 . . ?
C26 C31 C30 119.7(5) . . ?
C30 C31 H31 120.2 . . ?
C31 C30 H30 119.3 . . ?
C29 C30 C31 121.3(5) . . ?
C29 C30 H30 119.3 . . ?
C30 C29 O12 124.7(4) . . ?
C28 C29 O12 117.2(4) . . ?
C28 C29 C30 118.0(4) . . ?
O11 C28 C27 122.3(5) . . ?
C29 C28 O11 118.4(5) . . ?
C29 C28 C27 119.2(5) . . ?
C26 C27 C28 123.2(5) . . ?
C26 C27 H27 118.4 . . ?
C28 C27 H27 118.4 . . ?
O12 C32 H32A 109.5 . . ?
O12 C32 H32B 109.5 . . ?
O12 C32 H32C 109.5 . . ?
H32A C32 H32B 109.5 . . ?
H32A C32 H32C 109.5 . . ?
H32B C32 H32C 109.5 . . ?
O5 C16 C15 119.2(3) . . ?
O5 C16 C11 118.9(3) . . ?
C15 C16 C11 121.9(3) . . ?
C16 C15 H15 119.9 . . ?
C16 C15 C14 120.1(3) . . ?
C14 C15 H15 119.9 . . ?
O6 C14 C15 122.3(3) . . ?
O6 C14 C13 118.3(3) . . ?
C15 C14 C13 119.4(3) . . ?
C14 C13 H13 120.2 . . ?
C12 C13 C14 119.6(3) . . ?
C12 C13 H13 120.2 . . ?
O3 C12 C13 117.3(3) . . ?
O3 C12 C11 120.5(3) . . ?
C13 C12 C11 122.2(3) . . ?
C16 C11 C10 121.6(3) . . ?
C12 C11 C16 116.7(3) . . ?
C12 C11 C10 121.8(3) . . ?
O4 C10 C11 123.0(3) . . ?
O4 C10 C9B 122.8(4) . . ?
O4 C10 C9A 119.3(5) . . ?
C11 C10 C9B 112.5(4) . . ?
C11 C10 C9A 115.5(4) . . ?
C10 C9B H9BA 109.9 . . ?
C10 C9B H9BB 109.9 . . ?
H9BA C9B H9BB 108.3 . . ?
C8B C9B C10 108.9(5) . . ?
C8B C9B H9BA 109.9 . . ?
C8B C9B H9BB 109.9 . . ?
O3 C8B C9B 114.5(6) . . ?
O3 C8B H8B 109.0 . . ?
O3 C8B C5 105.4(5) . . ?
C9B C8B H8B 109.0 . . ?
C9B C8B C5 109.9(6) . . ?
C5 C8B H8B 109.0 . . ?
C4 C5 C8B 111.9(5) . . ?
C4 C5 C8A 137.8(7) . . ?
C6 C5 C8B 128.3(5) . . ?
C6 C5 C4 119.8(3) . . ?
C6 C5 C8A 102.4(7) . . ?
C5 C4 H4 119.8 . . ?
C3 C4 C5 120.5(4) . . ?
C3 C4 H4 119.8 . . ?
O2 C3 C4 123.5(4) . . ?
O2 C3 C2 117.3(3) . . ?
C4 C3 C2 119.2(4) . . ?
O1 C2 C3 115.3(3) . . ?
C7 C2 O1 124.5(3) . . ?
C7 C2 C3 120.2(3) . . ?
C2 C7 H7 120.0 . . ?
C2 C7 C6 119.9(4) . . ?
C6 C7 H7 120.0 . . ?
C5 C6 C7 120.4(4) . . ?
C5 C6 H6A 119.8 . . ?
C7 C6 H6A 119.8 . . ?
O1 C1 H1A 109.5 . . ?
O1 C1 H1B 109.5 . . ?
O1 C1 H1C 109.5 . . ?
H1A C1 H1B 109.5 . . ?
H1A C1 H1C 109.5 . . ?
H1B C1 H1C 109.5 . . ?
H2EA C2E H2EB 109.5 . . ?
H2EA C2E H2EC 109.5 . . ?
H2EB C2E H2EC 109.5 . . ?
C1E C2E H2EA 109.5 . . ?
C1E C2E H2EB 109.5 . . ?
C1E C2E H2EC 109.5 . . ?
O1E C1E C2E 111.3(4) . . ?
O1E C1E H1EA 109.4 . . ?
O1E C1E H1EB 109.4 . . ?
C2E C1E H1EA 109.4 . . ?
C2E C1E H1EB 109.4 . . ?
H1EA C1E H1EB 108.0 . . ?
O10 C23A C26 103.0(7) . . ?
O10 C23A H23A 108.4 . . ?
C24 C23A O10 116.4(8) . . ?
C24 C23A C26 111.9(8) . . ?
C24 C23A H23A 108.4 . . ?
C26 C23A H23A 108.4 . . ?
C10 C9A H9AA 111.4 . . ?
C10 C9A H9AB 111.4 . . ?
H9AA C9A H9AB 109.2 . . ?
C8A C9A C10 102.0(8) . . ?
C8A C9A H9AA 111.4 . . ?
C8A C9A H9AB 111.4 . . ?
O3 C8A C5 102.6(7) . . ?
O3 C8A C9A 114.8(9) . . ?
O3 C8A H8A 109.7 . . ?
C5 C8A H8A 109.7 . . ?
C9A C8A C5 110.0(8) . . ?
C9A C8A H8A 109.7 . . ?

loop_
_geom_bond_atom_site_label_1
_geom_bond_atom_site_label_2
_geom_bond_distance
_geom_bond_site_symmetry_2
_geom_bond_publ_flag
K1 O8 2.711(3) 2_656 ?
K1 O8 2.711(4) . ?
K1 O11 2.817(5) 3_445 ?
K1 O11 2.817(5) 4_646 ?
K1 O12 2.867(3) 4_646 ?
K1 O12 2.867(3) 3_445 ?
K2 O9 2.843(3) . ?
K2 O9 2.843(3) 2_656 ?
K2 O5 2.663(3) . ?
K2 O5 2.663(3) 2_656 ?
K2 O2 2.666(2) 4_656 ?
K2 O2 2.666(2) 3_455 ?
K2 O1 2.671(2) 4_656 ?
K2 O1 2.671(2) 3_455 ?
K2 H5 2.89(4) . ?
O8 C19 1.353(4) . ?
O8 H8 0.844(19) . ?
O7 C17 1.322(4) . ?
O10 C21 1.367(4) . ?
O10 C23B 1.462(5) . ?
O10 C23A 1.434(9) . ?
O9 C25 1.245(4) . ?
O11 C28 1.361(7) . ?
O11 H11 0.87(2) . ?
O12 C29 1.384(4) . ?
O12 C32 1.422(6) . ?
O5 C16 1.351(4) . ?
O5 H5 0.848(9) . ?
O6 C14 1.330(4) . ?
O6 H6 0.845(19) . ?
O3 C12 1.370(4) . ?
O3 C8B 1.405(7) . ?
O3 C8A 1.464(10) . ?
O4 C10 1.241(5) . ?
O2 C3 1.348(5) . ?
O2 H2 0.848(9) . ?
O1 C2 1.374(3) . ?
O1 C1 1.427(4) . ?
O1E H1E 0.8400 . ?
O1E C1E 1.426(5) . ?
C19 C18 1.368(5) . ?
C19 C20 1.420(5) . ?
C18 H18 0.9500 . ?
C18 C17 1.406(4) . ?
C17 C22 1.410(4) . ?
C22 H22 0.9500 . ?
C22 C21 1.375(4) . ?
C21 C20 1.405(4) . ?
C20 C25 1.427(4) . ?
C25 C24 1.507(5) . ?
C24 H24A 0.9900 . ?
C24 H24B 0.9900 . ?
C24 H24C 0.9900 . ?
C24 H24D 0.9900 . ?
C24 C23B 1.449(7) . ?
C24 C23A 1.416(10) . ?
C23B H23B 1.0000 . ?
C23B C26 1.550(6) . ?
C26 C31 1.358(8) . ?
C26 C27 1.320(8) . ?
C26 C23A 1.592(11) . ?
C31 H31 0.9500 . ?
C31 C30 1.400(6) . ?
C30 H30 0.9500 . ?
C30 C29 1.369(7) . ?
C29 C28 1.352(6) . ?
C28 C27 1.401(7) . ?
C27 H27 0.9500 . ?
C32 H32A 0.9800 . ?
C32 H32B 0.9800 . ?
C32 H32C 0.9800 . ?
C16 C15 1.373(5) . ?
C16 C11 1.415(4) . ?
C15 H15 0.9500 . ?
C15 C14 1.401(5) . ?
C14 C13 1.410(5) . ?
C13 H13 0.9500 . ?
C13 C12 1.374(5) . ?
C12 C11 1.414(5) . ?
C11 C10 1.434(5) . ?
C10 C9B 1.530(8) . ?
C10 C9A 1.576(10) . ?
C9B H9BA 0.9900 . ?
C9B H9BB 0.9900 . ?
C9B C8B 1.441(5) . ?
C8B H8B 1.0000 . ?
C8B C5 1.546(7) . ?
C5 C4 1.387(6) . ?
C5 C6 1.371(7) . ?
C5 C8A 1.544(10) . ?
C4 H4 0.9500 . ?
C4 C3 1.385(4) . ?
C3 C2 1.397(5) . ?
C2 C7 1.373(5) . ?
C7 H7 0.9500 . ?
C7 C6 1.392(5) . ?
C6 H6A 0.9500 . ?
C1 H1A 0.9800 . ?
C1 H1B 0.9800 . ?
C1 H1C 0.9800 . ?
C2E H2EA 0.9800 . ?
C2E H2EB 0.9800 . ?
C2E H2EC 0.9800 . ?
C2E C1E 1.486(7) . ?
C1E H1EA 0.9900 . ?
C1E H1EB 0.9900 . ?
C23A H23A 1.0000 . ?
C9A H9AA 0.9900 . ?
C9A H9AB 0.9900 . ?
C9A C8A 1.497(12) . ?
C8A H8A 1.0000 . ?

loop_
_geom_torsion_atom_site_label_1
_geom_torsion_atom_site_label_2
_geom_torsion_atom_site_label_3
_geom_torsion_atom_site_label_4
_geom_torsion
_geom_torsion_site_symmetry_1
_geom_torsion_site_symmetry_2
_geom_torsion_site_symmetry_3
_geom_torsion_site_symmetry_4
_geom_torsion_publ_flag
K1 O8 C19 C18 -40.8(6) . . . . ?
K1 O8 C19 C20 139.6(3) . . . . ?
K1 O11 C28 C29 9.5(10) 3 . . . ?
K1 O11 C28 C27 -173.9(5) 3 . . . ?
K1 O12 C29 C30 -180.0(4) 3 . . . ?
K1 O12 C29 C28 -2.8(5) 3 . . . ?
K2 O9 C25 C20 -156.2(3) . . . . ?
K2 O9 C25 C24 21.3(6) . . . . ?
K2 O5 C16 C15 -62.1(5) . . . . ?
K2 O5 C16 C11 119.2(3) . . . . ?
K2 O2 C3 C4 175.7(2) 3_545 . . . ?
K2 O2 C3 C2 -3.8(4) 3_545 . . . ?
K2 O1 C2 C3 6.4(4) 3_545 . . . ?
K2 O1 C2 C7 -173.7(3) 3_545 . . . ?
O8 C19 C18 C17 179.8(4) . . . . ?
O8 C19 C20 C21 179.4(4) . . . . ?
O8 C19 C20 C25 -3.9(7) . . . . ?
O7 C17 C22 C21 178.6(3) . . . . ?
O10 C21 C20 C19 179.2(4) . . . . ?
O10 C21 C20 C25 2.5(6) . . . . ?
O10 C23B C26 C31 -106.9(5) . . . . ?
O10 C23B C26 C27 77.7(6) . . . . ?
O9 C25 C24 C23B 153.6(5) . . . . ?
O9 C25 C24 C23A -163.3(8) . . . . ?
O11 C28 C27 C26 -176.4(7) . . . . ?
O12 C29 C28 O11 -4.0(8) . . . . ?
O12 C29 C28 C27 179.3(5) . . . . ?
O5 C16 C15 C14 -177.7(4) . . . . ?
O5 C16 C11 C12 177.4(4) . . . . ?
O5 C16 C11 C10 -1.5(6) . . . . ?
O6 C14 C13 C12 179.8(4) . . . . ?
O3 C12 C11 C16 -177.3(4) . . . . ?
O3 C12 C11 C10 1.5(6) . . . . ?
O3 C8B C5 C4 108.0(6) . . . . ?
O3 C8B C5 C6 -71.8(7) . . . . ?
O4 C10 C9B C8B -152.7(8) . . . . ?
O4 C10 C9A C8A 151.2(8) . . . . ?
O2 C3 C2 O1 -1.6(4) . . . . ?
O2 C3 C2 C7 178.5(3) . . . . ?
O1 C2 C7 C6 -178.8(3) . . . . ?
C19 C18 C17 O7 -178.8(4) . . . . ?
C19 C18 C17 C22 1.5(6) . . . . ?
C19 C20 C25 O9 2.8(7) . . . . ?
C19 C20 C25 C24 -174.8(4) . . . . ?
C18 C19 C20 C21 -0.2(6) . . . . ?
C18 C19 C20 C25 176.5(4) . . . . ?
C18 C17 C22 C21 -1.7(5) . . . . ?
C17 C22 C21 O10 -178.3(3) . . . . ?
C17 C22 C21 C20 1.0(6) . . . . ?
C22 C21 C20 C19 0.0(6) . . . . ?
C22 C21 C20 C25 -176.7(4) . . . . ?
C21 O10 C23B C24 -47.7(6) . . . . ?
C21 O10 C23B C26 -169.7(4) . . . . ?
C21 O10 C23A C24 38.3(13) . . . . ?
C21 O10 C23A C26 161.1(5) . . . . ?
C21 C20 C25 O9 179.4(4) . . . . ?
C21 C20 C25 C24 1.7(6) . . . . ?
C20 C19 C18 C17 -0.6(7) . . . . ?
C20 C25 C24 C23B -28.7(6) . . . . ?
C20 C25 C24 C23A 14.4(10) . . . . ?
C25 C24 C23B O10 51.3(6) . . . . ?
C25 C24 C23B C26 168.3(4) . . . . ?
C25 C24 C23A O10 -34.2(14) . . . . ?
C25 C24 C23A C26 -152.3(6) . . . . ?
C24 C23B C26 C31 130.9(5) . . . . ?
C24 C23B C26 C27 -44.5(7) . . . . ?
C23B O10 C21 C22 -160.2(4) . . . . ?
C23B O10 C21 C20 20.5(5) . . . . ?
C23B C26 C31 C30 -178.5(5) . . . . ?
C23B C26 C27 C28 178.1(5) . . . . ?
C26 C31 C30 C29 -0.5(9) . . . . ?
C31 C26 C27 C28 2.9(9) . . . . ?
C31 C26 C23A O10 -48.7(14) . . . . ?
C31 C26 C23A C24 77.1(12) . . . . ?
C31 C30 C29 O12 -179.3(5) . . . . ?
C31 C30 C29 C28 3.5(8) . . . . ?
C30 C29 C28 O11 173.3(6) . . . . ?
C30 C29 C28 C27 -3.4(8) . . . . ?
C29 C28 C27 C26 0.2(10) . . . . ?
C27 C26 C31 C30 -2.7(8) . . . . ?
C27 C26 C23A O10 125.8(8) . . . . ?
C27 C26 C23A C24 -108.4(9) . . . . ?
C32 O12 C29 C30 0.0(7) . . . . ?
C32 O12 C29 C28 177.2(5) . . . . ?
C16 C15 C14 O6 -179.9(4) . . . . ?
C16 C15 C14 C13 -0.5(6) . . . . ?
C16 C11 C10 O4 -1.6(8) . . . . ?
C16 C11 C10 C9B 163.9(6) . . . . ?
C16 C11 C10 C9A -164.9(8) . . . . ?
C15 C16 C11 C12 -1.3(6) . . . . ?
C15 C16 C11 C10 179.9(4) . . . . ?
C15 C14 C13 C12 0.4(6) . . . . ?
C14 C13 C12 O3 177.8(4) . . . . ?
C14 C13 C12 C11 -0.8(6) . . . . ?
C13 C12 C11 C16 1.2(6) . . . . ?
C13 C12 C11 C10 -180.0(4) . . . . ?
C12 O3 C8B C9B 47.7(9) . . . . ?
C12 O3 C8B C5 168.6(4) . . . . ?
C12 O3 C8A C5 -169.9(5) . . . . ?
C12 O3 C8A C9A -50.6(12) . . . . ?
C12 C11 C10 O4 179.6(5) . . . . ?
C12 C11 C10 C9B -14.9(8) . . . . ?
C12 C11 C10 C9A 16.3(10) . . . . ?
C11 C16 C15 C14 1.0(6) . . . . ?
C11 C10 C9B C8B 41.8(10) . . . . ?
C11 C10 C9A C8A -44.8(12) . . . . ?
C10 C9B C8B O3 -59.7(11) . . . . ?
C10 C9B C8B C5 -178.1(7) . . . . ?
C10 C9A C8A O3 62.7(13) . . . . ?
C10 C9A C8A C5 177.8(9) . . . . ?
C9B C8B C5 C4 -128.2(7) . . . . ?
C9B C8B C5 C6 52.0(9) . . . . ?
C8B O3 C12 C13 164.6(6) . . . . ?
C8B O3 C12 C11 -16.8(7) . . . . ?
C8B C5 C4 C3 -179.7(4) . . . . ?
C8B C5 C6 C7 179.7(4) . . . . ?
C5 C4 C3 O2 -179.1(3) . . . . ?
C5 C4 C3 C2 0.4(5) . . . . ?
C4 C5 C6 C7 -0.1(6) . . . . ?
C4 C5 C8A O3 73.2(10) . . . . ?
C4 C5 C8A C9A -49.4(13) . . . . ?
C4 C3 C2 O1 178.9(3) . . . . ?
C4 C3 C2 C7 -1.0(5) . . . . ?
C3 C2 C7 C6 1.1(6) . . . . ?
C2 C7 C6 C5 -0.5(6) . . . . ?
C6 C5 C4 C3 0.1(6) . . . . ?
C6 C5 C8A O3 -109.2(8) . . . . ?
C6 C5 C8A C9A 128.2(10) . . . . ?
C1 O1 C2 C3 178.1(3) . . . . ?
C1 O1 C2 C7 -1.9(5) . . . . ?
C23A O10 C21 C22 156.8(8) . . . . ?
C23A O10 C21 C20 -22.4(9) . . . . ?
C23A C26 C31 C30 171.0(8) . . . . ?
C23A C26 C27 C28 -173.8(7) . . . . ?
C8A O3 C12 C13 -164.4(8) . . . . ?
C8A O3 C12 C11 14.2(8) . . . . ?
C8A C5 C4 C3 177.5(6) . . . . ?
C8A C5 C6 C7 -178.2(5) . . . . ?

loop_
_smtbx_masks_void_nr
_smtbx_masks_void_average_x
_smtbx_masks_void_average_y
_smtbx_masks_void_average_z
_smtbx_masks_void_volume
_smtbx_masks_void_count_electrons
_smtbx_masks_void_content
1 0.000 0.368 0.750 166.0 33.6 ?
2 0.000 0.632 0.250 166.0 33.5 ?
3 0.500 0.132 0.250 166.0 33.5 ?
4 0.500 0.868 0.750 166.0 33.6 ?
